data_7719125
loop_
_publ_author_name
'Routh, Kousik'
'Kumar Swain, Rajesha'
'Kumar, Gaurav'
'Pradeep, Chullikkattil P.'

_publ_section_title
;
 Amine functionalized quinolinium polyoxometalates as highly active
 heterogeneous catalysts for solvent-free CO<sub>2</sub> cycloaddition and
 Knoevenagel condensation reactions.
;
_journal_issue 32
_journal_name_full 'Dalton transactions (Cambridge, England : 2003)'
_journal_page_first 12324
_journal_page_last 12339
_journal_paper_doi 10.1039/d5dt00934k
_journal_volume 54
_journal_year 2025
_chemical_formula_moiety 'Mo12 O40 Si, 4(C10 H10 Cl N2), C3 H7 N O'
_chemical_formula_sum 'C43 H47 Cl4 Mo12 N9 O41 Si'
_chemical_formula_weight 2667.06
_space_group_crystal_system monoclinic
_space_group_IT_number 14
_space_group_name_Hall '-P 2yn'
_space_group_name_H-M_alt 'P 1 21/n 1'
_atom_sites_solution_hydrogens mixed
_atom_sites_solution_primary iterative
_audit_creation_date 2024-10-03
_audit_creation_method
;
Olex2 1.3
(compiled 2020.11.12 svn.r5f609507 for OlexSys, GUI svn.r6408)
;
_audit_update_record
;
2024-10-11 deposited with the CCDC.	2025-07-16 downloaded from the CCDC.
;
_cell_angle_alpha 90
_cell_angle_beta 100.435(5)
_cell_angle_gamma 90
_cell_formula_units_Z 4
_cell_length_a 13.9068(5)
_cell_length_b 27.6783(16)
_cell_length_c 27.601(2)
_cell_measurement_reflns_used 6019
_cell_measurement_temperature 150.00(10)
_cell_measurement_theta_max 27.3260
_cell_measurement_theta_min 2.0990
_cell_volume 10448.4(11)
_computing_cell_refinement 'CrysAlisPro 1.171.39.46e (Rigaku OD, 2018)'
_computing_data_collection 'CrysAlisPro 1.171.39.46e (Rigaku OD, 2018)'
_computing_data_reduction 'CrysAlisPro 1.171.39.46e (Rigaku OD, 2018)'
_computing_molecular_graphics 'Olex2 1.3 (Dolomanov et al., 2009)'
_computing_publication_material 'Olex2 1.3 (Dolomanov et al., 2009)'
_computing_structure_refinement 'SHELXL 2018/3 (Sheldrick, 2015)'
_computing_structure_solution 'olex2.solve 1.3 (Bourhis et al., 2015)'
_diffrn_ambient_environment N~2~
_diffrn_ambient_temperature 150.00(10)
_diffrn_detector 'CCD plate'
_diffrn_detector_area_resol_mean 15.9974
_diffrn_detector_type Eos
_diffrn_measured_fraction_theta_full 0.761
_diffrn_measured_fraction_theta_max 0.676
_diffrn_measurement_details
;
List of Runs (angles in degrees, time in seconds):

  # Type    Start    End  Width  t~exp~   \w     \q     \k     \f   Frames
#--------------------------------------------------------------------------
  1  \w     35.00  82.00   1.00   24.00    --   26.84 178.00   0.00   47
  2  \w     -4.00  95.00   1.00   24.00    --   26.84  57.00-180.00   99
  3  \w     35.00 113.00   1.00   24.00    --   26.84 178.00  90.00   78
;
_diffrn_measurement_device 'four-circle diffractometer'
_diffrn_measurement_device_type 'SuperNova, Dual, Cu at home/near, Eos'
_diffrn_measurement_method '\w scans'
_diffrn_orient_matrix_type 'CrysAlisPro convention (1999,Acta A55,543-557)'
_diffrn_orient_matrix_UB_11 0.0003781000
_diffrn_orient_matrix_UB_12 0.0040212000
_diffrn_orient_matrix_UB_13 0.0254426000
_diffrn_orient_matrix_UB_21 0.0169858000
_diffrn_orient_matrix_UB_22 -0.0238673000
_diffrn_orient_matrix_UB_23 0.0049086000
_diffrn_orient_matrix_UB_31 0.0490349000
_diffrn_orient_matrix_UB_32 0.0084405000
_diffrn_orient_matrix_UB_33 0.0028665000
_diffrn_radiation_monochromator mirror
_diffrn_radiation_probe x-ray
_diffrn_radiation_type 'Mo K\a'
_diffrn_radiation_wavelength 0.71073
_diffrn_reflns_av_R_equivalents 0.2113
_diffrn_reflns_av_unetI/netI 0.3007
_diffrn_reflns_Laue_measured_fraction_full 0.761
_diffrn_reflns_Laue_measured_fraction_max 0.676
_diffrn_reflns_limit_h_max 17
_diffrn_reflns_limit_h_min -18
_diffrn_reflns_limit_k_max 35
_diffrn_reflns_limit_k_min -18
_diffrn_reflns_limit_l_max 34
_diffrn_reflns_limit_l_min -23
_diffrn_reflns_number 26079
_diffrn_reflns_point_group_measured_fraction_full 0.761
_diffrn_reflns_point_group_measured_fraction_max 0.676
_diffrn_reflns_theta_full 25.242
_diffrn_reflns_theta_max 28.159
_diffrn_reflns_theta_min 2.414
_diffrn_source 'micro-focus sealed X-ray tube'
_diffrn_source_type 'SuperNova (Mo) X-ray Source'
_exptl_absorpt_coefficient_mu 1.572
_exptl_absorpt_correction_T_max 1.000
_exptl_absorpt_correction_T_min 0.584
_exptl_absorpt_correction_type gaussian
_exptl_absorpt_process_details
;
CrysAlisPro 1.171.39.46e (Rigaku Oxford Diffraction, 2018)
Numerical absorption correction based on gaussian integration over
			a multifaceted crystal model
Empirical absorption correction using spherical harmonics,
 implemented in SCALE3 ABSPACK scaling algorithm.
;
_exptl_crystal_density_diffrn 1.696
_exptl_crystal_density_method 'not measured'
_exptl_crystal_description monoclinic
_exptl_crystal_F_000 5128
_exptl_crystal_size_max 0.228
_exptl_crystal_size_mid 0.136
_exptl_crystal_size_min 0.118
_refine_diff_density_max 3.115
_refine_diff_density_min -1.341
_refine_diff_density_rms 0.189
_refine_ls_extinction_method none
_refine_ls_goodness_of_fit_ref 0.956
_refine_ls_hydrogen_treatment constr
_refine_ls_matrix_type full
_refine_ls_number_parameters 994
_refine_ls_number_reflns 17321
_refine_ls_number_restraints 2
_refine_ls_restrained_S_all 0.957
_refine_ls_R_factor_all 0.1972
_refine_ls_R_factor_gt 0.0958
_refine_ls_shift/su_max 0.000
_refine_ls_shift/su_mean 0.000
_refine_ls_structure_factor_coef Fsqd
_refine_ls_weighting_details 'w=1/[\s^2^(Fo^2^)+(0.0448P)^2^] where P=(Fo^2^+2Fc^2^)/3'
_refine_ls_weighting_scheme calc
_refine_ls_wR_factor_gt 0.1904
_refine_ls_wR_factor_ref 0.2500
_reflns_Friedel_coverage 0.000
_reflns_number_gt 7307
_reflns_number_total 17321
_reflns_threshold_expression 'I > 2\s(I)'
_cod_data_source_file d5dt00934k2.cif
_cod_data_source_block gkhy_3_lt_mo
_cod_depositor_comments 'Adding full bibliography for 7719124--7719126.cif.'
_cod_original_cell_volume 10448.2(11)
_cod_database_code 7719125
_shelx_shelxl_version_number 2018/3
_chemical_oxdiff_formula 'C172  H196  Cl16  Mo48  N36  O172  Si4  '
_shelx_space_group_comment
;
The symmetry employed for this shelxl refinement is uniquely defined
by the following loop, which should always be used as a source of
symmetry information in preference to the above space-group names.
They are only intended as comments.
;
_reflns_odcompleteness_completeness 97.92
_reflns_odcompleteness_iscentric 1
_reflns_odcompleteness_theta 26.32
_olex2_refinement_description
;
1. Fixed Uiso
 At 1.2 times of:
  All C(H) groups, All N(H,H) groups
 At 1.5 times of:
  All C(H,H,H) groups
2. Restrained distances
 C7-C8
 1.4 with sigma of 0.02
 C24-C25
 1.4 with sigma of 0.02
3.a Rotating group:
 N2(H2A,H2B), N4(H4A,H4B)
3.b Aromatic/amide H refined with riding coordinates:
 C16(H16), C38(H38), C36(H36), C31(H31), C12(H12), C32(H32), C28(H28),
 C15(H15), C18(H18), C11(H11), C35(H35), C6(H6), C26(H26), C5(H5), C2(H2),
 C8(H8), C25(H25), C21(H21), C22(H22), C1(H1), C41(H41)
3.c X=CH2 refined with riding coordinates:
 N8(H8A,H8B), N6(H6A,H6B)
3.d Idealised Me refined as rotating group:
 C42(H42A,H42B,H42C), C20(H20A,H20B,H20C), C40(H40A,H40B,H40C), C43(H43A,H43B,
 H43C), C10(H10A,H10B,H10C), C30(H30A,H30B,H30C)
;
_olex2_submission_special_instructions 'No special instructions were received'
_oxdiff_exptl_absorpt_empirical_details
;
Empirical correction (ABSPACK) includes:
- Absorption correction using spherical harmonics
- Frame scaling
;
_oxdiff_exptl_absorpt_empirical_full_max 2.778
_oxdiff_exptl_absorpt_empirical_full_min 0.558

loop_
_space_group_symop_operation_xyz
'x, y, z'
'-x+1/2, y+1/2, -z+1/2'
'-x, -y, -z'
'x-1/2, -y-1/2, z-1/2'

loop_
_atom_site_label
_atom_site_type_symbol
_atom_site_fract_x
_atom_site_fract_y
_atom_site_fract_z
_atom_site_U_iso_or_equiv
_atom_site_adp_type
_atom_site_occupancy
_atom_site_site_symmetry_order
_atom_site_calc_flag
_atom_site_refinement_flags_posn
_atom_site_refinement_flags_adp
_atom_site_refinement_flags_occupancy
_atom_site_disorder_assembly
_atom_site_disorder_group
Mo12 Mo 0.56328(7) 0.37556(4) 0.42725(4) 0.0278(3) Uani 1 1 d . . . . .
Mo10 Mo 0.32616(7) 0.31777(4) 0.44598(4) 0.0267(3) Uani 1 1 d . . . . .
Mo7 Mo 0.46326(8) 0.36259(4) 0.30576(5) 0.0302(3) Uani 1 1 d . . . . .
Mo8 Mo 0.25008(7) 0.28576(4) 0.32572(5) 0.0298(3) Uani 1 1 d . . . . .
Mo11 Mo 0.56607(8) 0.26995(5) 0.51324(5) 0.0321(3) Uani 1 1 d . . . . .
Mo9 Mo 0.28660(8) 0.19935(4) 0.41504(5) 0.0329(3) Uani 1 1 d . . . . .
Mo1 Mo 0.65011(8) 0.19371(5) 0.31509(5) 0.0344(3) Uani 1 1 d . . . . .
Mo2 Mo 0.43311(8) 0.23724(4) 0.25231(5) 0.0330(3) Uani 1 1 d . . . . .
Mo3 Mo 0.43499(8) 0.14148(5) 0.32941(5) 0.0352(3) Uani 1 1 d . . . . .
Mo5 Mo 0.73423(8) 0.22782(5) 0.44756(5) 0.0344(3) Uani 1 1 d . . . . .
Mo6 Mo 0.69571(8) 0.32392(4) 0.34894(5) 0.0333(3) Uani 1 1 d . . . . .
Mo4 Mo 0.54363(9) 0.15658(5) 0.46366(5) 0.0366(3) Uani 1 1 d . . . . .
Si1 Si 0.4951(2) 0.25750(13) 0.38204(15) 0.0286(8) Uani 1 1 d . . . . .
Cl4 Cl 0.1991(3) 0.65372(15) 0.44061(16) 0.0514(10) Uani 1 1 d . . . . .
Cl2 Cl -0.0153(3) 0.08131(15) 0.04955(15) 0.0472(10) Uani 1 1 d . . . . .
Cl3 Cl -0.3103(3) -0.03625(15) 0.03956(15) 0.0464(10) Uani 1 1 d . . . . .
Cl1 Cl 0.4283(4) -0.0863(2) 0.0458(3) 0.099(2) Uani 1 1 d . . . . .
O16 O 0.3440(6) 0.3400(3) 0.3162(3) 0.033(2) Uani 1 1 d . . . . .
O4 O 0.7043(7) 0.2553(4) 0.5063(4) 0.042(3) Uani 1 1 d . . . . .
O21 O 0.4192(6) 0.3597(3) 0.4318(3) 0.033(2) Uani 1 1 d . . . . .
O34 O 0.5557(6) 0.2128(3) 0.2486(3) 0.029(2) Uani 1 1 d . . . . .
O38 O 0.5389(5) 0.3116(3) 0.3710(3) 0.0168(17) Uani 1 1 d . . . . .
O31 O 0.5762(6) 0.1382(3) 0.3151(4) 0.036(2) Uani 1 1 d . . . . .
O3 O 0.5961(6) 0.3311(3) 0.4771(3) 0.035(2) Uani 1 1 d . . . . .
O15 O 0.4946(6) 0.4005(3) 0.3592(4) 0.036(2) Uani 1 1 d . . . . .
O29 O 0.5510(8) 0.2022(4) 0.5212(4) 0.060(3) Uani 1 1 d . . . . .
O13 O 0.4681(5) 0.3008(3) 0.2654(3) 0.028(2) Uani 1 1 d . . . . .
O17 O 0.3115(6) 0.2536(3) 0.2808(3) 0.031(2) Uani 1 1 d . . . . .
O7 O 0.7028(6) 0.1942(3) 0.3790(4) 0.034(2) Uani 1 1 d . . . . .
O20 O 0.2378(6) 0.3270(3) 0.3856(3) 0.031(2) Uani 1 1 d . . . . .
O40 O 0.3803(6) 0.2622(3) 0.3903(3) 0.034(2) Uani 1 1 d . . . . .
O27 O 0.5133(5) 0.1364(3) 0.4001(3) 0.027(2) Uani 1 1 d . . . . .
O23 O 0.2644(6) 0.2516(3) 0.4525(3) 0.031(2) Uani 1 1 d . . . . .
O36 O 0.4991(5) 0.2206(3) 0.3347(3) 0.027(2) Uani 1 1 d . . . . .
O10 O 0.8008(7) 0.3442(4) 0.3371(4) 0.054(3) Uani 1 1 d . . . . .
O32 O 0.3928(6) 0.1669(3) 0.2684(4) 0.035(2) Uani 1 1 d . . . . .
O1 O 0.5896(6) 0.2882(3) 0.5724(3) 0.033(2) Uani 1 1 d . . . . .
O19 O 0.2000(6) 0.2331(3) 0.3532(4) 0.040(2) Uani 1 1 d . . . . .
O6 O 0.6774(7) 0.1646(4) 0.4683(4) 0.047(3) Uani 1 1 d . . . . .
O8 O 0.7384(6) 0.2827(4) 0.4097(4) 0.038(2) Uani 1 1 d . . . . .
O14 O 0.4343(6) 0.4023(3) 0.2595(3) 0.030(2) Uani 1 1 d . . . . .
O9 O 0.6806(6) 0.2625(4) 0.3170(4) 0.045(3) Uani 1 1 d . . . . .
O12 O 0.6084(6) 0.3610(3) 0.3039(3) 0.031(2) Uani 1 1 d . . . . .
O11 O 0.6777(5) 0.3742(3) 0.4003(3) 0.030(2) Uani 1 1 d . . . . .
O26 O 0.3984(6) 0.1769(3) 0.4526(3) 0.029(2) Uani 1 1 d . . . . .
O39 O 0.5754(6) 0.4306(3) 0.4553(4) 0.041(3) Uani 1 1 d . . . . .
O30 O 0.4041(7) 0.0816(4) 0.3171(4) 0.053(3) Uani 1 1 d . . . . .
O2 O 0.4372(6) 0.2856(4) 0.4940(4) 0.042(3) Uani 1 1 d . . . . .
O25 O 0.3330(6) 0.1648(3) 0.3598(3) 0.033(2) Uani 1 1 d . . . . .
O24 O 0.2017(7) 0.1586(4) 0.4276(4) 0.049(3) Uani 1 1 d . . . . .
O37 O 0.5637(6) 0.2346(3) 0.4352(4) 0.039(2) Uani 1 1 d . . . . .
O33 O 0.3795(7) 0.2379(4) 0.1927(4) 0.044(3) Uani 1 1 d . . . . .
O22 O 0.2736(6) 0.3497(3) 0.4884(4) 0.035(2) Uani 1 1 d . . . . .
N7 N 0.2851(7) 0.4812(4) 0.3968(4) 0.030(3) Uani 1 1 d . . . . .
O18 O 0.1476(6) 0.3075(3) 0.2892(4) 0.033(2) Uani 1 1 d . . . . .
O28 O 0.5333(7) 0.1075(4) 0.4948(4) 0.059(3) Uani 1 1 d . . . . .
O35 O 0.7411(7) 0.1740(4) 0.2856(4) 0.047(3) Uani 1 1 d . . . . .
N2 N 0.5907(7) 0.0951(4) 0.2128(4) 0.038(3) Uani 1 1 d . . . . .
H2A H 0.576320 0.103038 0.182057 0.046 Uiso 1 1 d R U . . .
H2B H 0.556175 0.112218 0.229338 0.046 Uiso 1 1 d R U . . .
C16 C 0.0073(8) 0.0240(5) 0.1308(5) 0.029(3) Uani 1 1 d . . . . .
H16 H -0.017482 -0.001435 0.110230 0.035 Uiso 1 1 calc R U . . .
N8 N 0.1732(7) 0.5009(4) 0.2440(5) 0.044(3) Uani 1 1 d . . . . .
H8A H 0.172050 0.477434 0.223477 0.053 Uiso 1 1 calc R U . . .
H8B H 0.152168 0.528982 0.233636 0.053 Uiso 1 1 calc R U . . .
N9 N -0.0331(9) 0.2379(6) 0.3481(7) 0.058(4) Uani 1 1 d . . . . .
N3 N 0.1163(8) 0.1415(4) 0.2257(4) 0.035(3) Uiso 1 1 d . . . . .
C42 C -0.0107(14) 0.2739(8) 0.3875(8) 0.074(6) Uani 1 1 d . . . . .
H42A H -0.060600 0.273309 0.407425 0.112 Uiso 1 1 calc R U . . .
H42B H -0.008160 0.305473 0.373346 0.112 Uiso 1 1 calc R U . . .
H42C H 0.051424 0.266602 0.407678 0.112 Uiso 1 1 calc R U . . .
C39 C 0.2475(9) 0.5225(5) 0.3794(5) 0.037(3) Uani 1 1 d . . . . .
N5 N -0.1895(8) 0.0051(5) 0.2220(6) 0.045(3) Uani 1 1 d . . . . .
C14 C 0.0704(8) 0.0519(5) 0.2154(5) 0.025(3) Uani 1 1 d . . . . .
C38 C 0.2438(8) 0.5653(5) 0.4145(5) 0.026(3) Uani 1 1 d . . . . .
H38 H 0.270462 0.561535 0.447749 0.031 Uiso 1 1 calc R U . . .
N4 N 0.0978(9) 0.0049(4) 0.2890(5) 0.042(3) Uani 1 1 d . . . . .
H4A H 0.133802 0.003556 0.318527 0.051 Uiso 1 1 d R U . . .
H4B H 0.038369 -0.004093 0.291710 0.051 Uiso 1 1 d R U . . .
C36 C 0.1673(10) 0.6188(5) 0.3451(6) 0.045(4) Uani 1 1 d . . . . .
H36 H 0.142111 0.648826 0.334212 0.054 Uiso 1 1 calc R U . . .
C31 C 0.2824(9) 0.4445(6) 0.3612(6) 0.039(4) Uani 1 1 d . . . . .
H31 H 0.308753 0.414555 0.371640 0.047 Uiso 1 1 calc R U . . .
C12 C 0.1404(9) 0.0881(5) 0.2961(5) 0.034(3) Uani 1 1 d . . . . .
H12 H 0.166885 0.083282 0.329147 0.040 Uiso 1 1 calc R U . . .
C32 C 0.2433(9) 0.4500(5) 0.3124(5) 0.034(3) Uani 1 1 d . . . . .
H32 H 0.240479 0.423141 0.291969 0.041 Uiso 1 1 calc R U . . .
C20 C 0.1230(11) 0.1873(5) 0.2034(6) 0.047(4) Uani 1 1 d . . . . .
H20A H 0.188216 0.191934 0.197379 0.071 Uiso 1 1 calc R U . . .
H20B H 0.107584 0.212227 0.224886 0.071 Uiso 1 1 calc R U . . .
H20C H 0.077639 0.188606 0.172708 0.071 Uiso 1 1 calc R U . . .
C34 C 0.2104(8) 0.5327(5) 0.3295(5) 0.026(3) Uani 1 1 d . . . . .
C33 C 0.2073(8) 0.4939(5) 0.2914(5) 0.029(3) Uani 1 1 d . . . . .
C19 C 0.0814(8) 0.1051(4) 0.1930(6) 0.033(3) Uani 1 1 d . . . . .
C37 C 0.2028(8) 0.6087(5) 0.3987(5) 0.029(3) Uani 1 1 d . . . . .
C28 C -0.2418(9) -0.0117(7) 0.1352(5) 0.044(4) Uani 1 1 d . . . . .
H28 H -0.245730 -0.044518 0.141859 0.053 Uiso 1 1 calc R U . . .
C15 C 0.0381(8) 0.0164(5) 0.1848(5) 0.034(3) Uani 1 1 d . . . . .
H15 H 0.034540 -0.014533 0.197429 0.041 Uiso 1 1 calc R U . . .
C3 C 0.5683(9) 0.0455(6) 0.2176(6) 0.038(4) Uani 1 1 d . . . . .
C18 C 0.0547(9) 0.1082(5) 0.1432(5) 0.033(3) Uani 1 1 d . . . . .
H18 H 0.062984 0.138116 0.129193 0.040 Uiso 1 1 calc R U . . .
C17 C 0.0166(9) 0.0718(5) 0.1109(6) 0.035(3) Uani 1 1 d . . . . .
C11 C 0.1435(11) 0.1363(8) 0.2746(7) 0.065(5) Uani 1 1 d . . . . .
H11 H 0.164099 0.162826 0.294465 0.078 Uiso 1 1 calc R U . . .
C40 C 0.3285(9) 0.4732(5) 0.4467(5) 0.031(3) Uani 1 1 d . . . . .
H40A H 0.392893 0.486973 0.453079 0.046 Uiso 1 1 calc R U . . .
H40B H 0.332710 0.439084 0.453096 0.046 Uiso 1 1 calc R U . . .
H40C H 0.289224 0.488060 0.467824 0.046 Uiso 1 1 calc R U . . .
C27 C -0.2667(10) 0.0045(6) 0.0850(8) 0.061(5) Uani 1 1 d . . . . .
C35 C 0.1734(8) 0.5822(5) 0.3131(5) 0.029(3) Uani 1 1 d . . . . .
H35 H 0.153939 0.587903 0.279536 0.035 Uiso 1 1 calc R U . . .
N1 N 0.5321(10) -0.0546(5) 0.2302(6) 0.055(4) Uani 1 1 d . . . . .
C6 C 0.4839(11) 0.0037(7) 0.0867(8) 0.058(5) Uani 1 1 d . . . . .
H6 H 0.469114 0.014746 0.054384 0.070 Uiso 1 1 calc R U . . .
C13 C 0.1004(9) 0.0513(6) 0.2691(6) 0.042(4) Uani 1 1 d . . . . .
C43 C -0.0307(12) 0.1858(7) 0.3662(8) 0.068(6) Uani 1 1 d . . . . .
H43A H 0.030002 0.179866 0.388168 0.102 Uiso 1 1 calc R U . . .
H43B H -0.036377 0.164229 0.338541 0.102 Uiso 1 1 calc R U . . .
H43C H -0.084086 0.180435 0.383208 0.102 Uiso 1 1 calc R U . . .
C26 C -0.2538(10) 0.0539(6) 0.0778(7) 0.046(4) Uani 1 1 d . . . . .
H26 H -0.269038 0.065574 0.045786 0.055 Uiso 1 1 calc R U . . .
C5 C 0.5158(10) 0.0328(7) 0.1241(6) 0.045(4) Uani 1 1 d . . . . .
H5 H 0.523828 0.065473 0.117891 0.054 Uiso 1 1 calc R U . . .
N6 N -0.1518(9) 0.1490(5) 0.1994(7) 0.070(5) Uani 1 1 d . . . . .
H6A H -0.126059 0.168126 0.222667 0.084 Uiso 1 1 calc R U . . .
H6B H -0.166692 0.159519 0.169636 0.084 Uiso 1 1 calc R U . . .
C2 C 0.5805(9) 0.0278(6) 0.2634(6) 0.041(4) Uani 1 1 d . . . . .
H2 H 0.595553 0.048183 0.290448 0.049 Uiso 1 1 calc R U . . .
C9 C 0.5175(10) -0.0349(6) 0.1829(6) 0.041(4) Uani 1 1 d . . . . .
C8 C 0.4850(13) -0.0665(9) 0.1453(11) 0.091(8) Uani 1 1 d D . . . .
H8 H 0.471707 -0.098681 0.151191 0.109 Uiso 1 1 calc R U . . .
C4 C 0.5387(9) 0.0154(6) 0.1749(6) 0.048(4) Uani 1 1 d . . . . .
C24 C -0.2051(12) 0.0694(8) 0.1619(8) 0.069(6) Uani 1 1 d D . . . .
C23 C -0.1695(12) 0.1007(7) 0.2098(9) 0.058(5) Uani 1 1 d . . . . .
C7 C 0.4733(11) -0.0485(10) 0.0997(10) 0.107(12) Uani 1 1 d D . . . .
C29 C -0.2107(10) 0.0214(7) 0.1758(6) 0.045(4) Uani 1 1 d . . . . .
O41 O -0.0500(8) 0.2220(5) 0.2688(5) 0.073(4) Uani 1 1 d . . . . .
C25 C -0.2175(11) 0.0889(8) 0.1175(8) 0.082(8) Uani 1 1 d D . . . .
H25 H -0.204834 0.121151 0.111720 0.099 Uiso 1 1 calc R U . . .
C21 C -0.1595(10) 0.0383(6) 0.2622(7) 0.043(4) Uani 1 1 d . . . . .
H21 H -0.147504 0.027756 0.294756 0.052 Uiso 1 1 calc R U . . .
C10 C 0.512(2) -0.1114(8) 0.2362(11) 0.123(11) Uani 1 1 d . . . . .
H10A H 0.466062 -0.122610 0.208350 0.185 Uiso 1 1 calc R U . . .
H10B H 0.486366 -0.116676 0.265785 0.185 Uiso 1 1 calc R U . . .
H10C H 0.572471 -0.128895 0.238211 0.185 Uiso 1 1 calc R U . . .
C30 C -0.2012(13) -0.0412(8) 0.2353(8) 0.077(6) Uani 1 1 d . . . . .
H30A H -0.247582 -0.056940 0.210345 0.115 Uiso 1 1 calc R U . . .
H30B H -0.224770 -0.041730 0.265959 0.115 Uiso 1 1 calc R U . . .
H30C H -0.139610 -0.057696 0.239249 0.115 Uiso 1 1 calc R U . . .
C22 C -0.1499(12) 0.0842(9) 0.2509(8) 0.070(6) Uani 1 1 d . . . . .
H22 H -0.126296 0.105301 0.276493 0.084 Uiso 1 1 calc R U . . .
C1 C 0.5701(15) -0.0226(9) 0.2699(9) 0.089(7) Uani 1 1 d . . . . .
H1 H 0.588823 -0.035426 0.301358 0.107 Uiso 1 1 calc R U . . .
C41 C -0.0385(11) 0.2476(8) 0.3018(8) 0.060(5) Uani 1 1 d . . . . .
H41 H -0.032051 0.280113 0.294316 0.072 Uiso 1 1 calc R U . . .
O5 O 0.8513(7) 0.2125(4) 0.4627(4) 0.050(3) Uani 1 1 d . . . . .

loop_
_atom_site_aniso_label
_atom_site_aniso_U_11
_atom_site_aniso_U_22
_atom_site_aniso_U_33
_atom_site_aniso_U_23
_atom_site_aniso_U_13
_atom_site_aniso_U_12
Mo12 0.0234(5) 0.0264(7) 0.0338(7) -0.0033(5) 0.0058(5) -0.0010(4)
Mo10 0.0226(5) 0.0258(6) 0.0326(7) -0.0015(5) 0.0071(5) 0.0010(4)
Mo7 0.0274(5) 0.0292(7) 0.0345(7) -0.0007(6) 0.0068(5) 0.0005(5)
Mo8 0.0220(5) 0.0313(7) 0.0355(7) -0.0023(6) 0.0029(5) 0.0028(5)
Mo11 0.0303(6) 0.0313(7) 0.0340(7) -0.0016(6) 0.0041(5) 0.0019(5)
Mo9 0.0262(5) 0.0326(7) 0.0395(8) 0.0000(6) 0.0053(5) -0.0011(5)
Mo1 0.0271(5) 0.0357(7) 0.0408(8) -0.0063(6) 0.0067(5) 0.0051(5)
Mo2 0.0298(6) 0.0324(7) 0.0364(7) -0.0030(6) 0.0051(5) 0.0019(5)
Mo3 0.0309(6) 0.0314(7) 0.0417(8) -0.0057(6) 0.0022(5) 0.0007(5)
Mo5 0.0249(5) 0.0358(7) 0.0410(8) -0.0056(6) 0.0021(5) 0.0033(5)
Mo6 0.0260(5) 0.0343(7) 0.0411(8) -0.0044(6) 0.0096(5) -0.0016(5)
Mo4 0.0346(6) 0.0322(8) 0.0413(8) -0.0026(6) 0.0024(6) 0.0030(5)
Si1 0.0213(16) 0.027(2) 0.038(2) -0.0009(18) 0.0063(16) 0.0019(14)
Cl4 0.046(2) 0.048(3) 0.056(3) -0.007(2) -0.0025(19) 0.0060(17)
Cl2 0.049(2) 0.049(3) 0.042(2) 0.0009(19) 0.0049(18) -0.0078(18)
Cl3 0.0417(18) 0.046(2) 0.053(2) -0.004(2) 0.0117(18) 0.0041(17)
Cl1 0.073(3) 0.101(5) 0.115(5) -0.038(4) -0.003(3) 0.000(3)
O16 0.031(4) 0.029(5) 0.034(6) 0.000(4) -0.002(4) -0.002(4)
O4 0.037(5) 0.044(6) 0.042(7) -0.012(5) -0.003(5) -0.004(4)
O21 0.026(4) 0.032(6) 0.041(6) -0.012(5) 0.008(4) 0.000(4)
O34 0.028(4) 0.030(5) 0.024(5) -0.003(4) -0.012(4) -0.004(4)
O38 0.008(3) 0.019(4) 0.022(4) -0.007(4) 0.000(3) 0.001(3)
O31 0.033(5) 0.023(5) 0.047(6) -0.002(5) -0.004(4) 0.002(4)
O3 0.030(4) 0.037(6) 0.037(6) -0.005(5) 0.008(4) 0.001(4)
O15 0.030(4) 0.036(6) 0.043(6) 0.001(5) 0.008(4) 0.001(4)
O29 0.062(7) 0.072(9) 0.049(8) -0.009(7) 0.017(6) 0.004(6)
O13 0.023(4) 0.030(5) 0.031(5) -0.002(4) 0.006(4) -0.006(4)
O17 0.024(4) 0.033(5) 0.034(6) -0.001(4) 0.002(4) 0.004(4)
O7 0.028(4) 0.031(6) 0.039(6) -0.002(5) -0.004(4) 0.005(4)
O20 0.030(4) 0.042(6) 0.019(5) -0.001(4) -0.001(4) 0.007(4)
O40 0.033(5) 0.036(6) 0.034(6) -0.008(5) 0.010(4) -0.001(4)
O27 0.022(4) 0.020(5) 0.039(6) -0.002(4) 0.004(4) -0.002(3)
O23 0.026(4) 0.038(6) 0.033(5) 0.000(5) 0.012(4) 0.000(4)
O36 0.022(4) 0.025(5) 0.034(5) 0.004(4) 0.007(4) 0.005(3)
O10 0.046(6) 0.057(8) 0.062(8) -0.007(6) 0.016(6) -0.020(5)
O32 0.034(5) 0.032(6) 0.042(6) -0.012(5) 0.013(4) -0.001(4)
O1 0.042(5) 0.022(5) 0.033(6) 0.002(4) 0.001(4) 0.008(4)
O19 0.033(5) 0.035(6) 0.049(7) 0.006(5) 0.002(5) 0.002(4)
O6 0.035(5) 0.049(7) 0.054(7) -0.010(6) 0.003(5) 0.005(5)
O8 0.030(5) 0.044(6) 0.039(6) -0.013(5) 0.006(4) -0.010(4)
O14 0.034(4) 0.031(5) 0.025(5) -0.001(4) 0.006(4) 0.006(4)
O9 0.028(5) 0.055(7) 0.054(7) -0.026(6) 0.011(5) -0.008(5)
O12 0.030(4) 0.027(5) 0.036(6) -0.006(4) 0.001(4) 0.006(4)
O11 0.023(4) 0.032(5) 0.038(6) -0.006(4) 0.016(4) 0.001(4)
O26 0.024(4) 0.023(5) 0.040(6) 0.004(4) 0.003(4) 0.005(4)
O39 0.037(5) 0.041(6) 0.050(7) 0.004(5) 0.017(5) 0.007(4)
O30 0.038(5) 0.053(7) 0.062(8) -0.011(6) -0.007(5) -0.001(5)
O2 0.034(5) 0.049(7) 0.044(7) 0.009(5) 0.007(5) 0.013(5)
O25 0.028(4) 0.033(5) 0.036(6) -0.004(5) 0.005(4) -0.004(4)
O24 0.049(6) 0.048(7) 0.046(7) -0.004(6) 0.000(5) 0.003(5)
O37 0.034(5) 0.035(6) 0.048(7) -0.016(5) 0.011(5) 0.001(4)
O33 0.041(5) 0.041(6) 0.049(7) -0.013(5) 0.007(5) -0.005(4)
O22 0.029(4) 0.024(5) 0.051(7) -0.008(5) 0.003(4) 0.005(4)
N7 0.024(5) 0.033(7) 0.034(7) 0.005(6) 0.006(5) 0.009(5)
O18 0.020(4) 0.037(6) 0.042(6) 0.006(5) 0.004(4) 0.006(4)
O28 0.055(6) 0.060(8) 0.058(8) 0.001(7) 0.003(6) 0.003(6)
O35 0.052(6) 0.043(7) 0.046(7) -0.008(6) 0.008(5) 0.008(5)
N2 0.030(5) 0.050(8) 0.033(7) -0.015(6) 0.000(5) 0.005(5)
C16 0.024(6) 0.028(8) 0.035(8) 0.006(6) 0.002(6) 0.006(5)
N8 0.029(6) 0.038(8) 0.067(10) -0.001(7) 0.016(6) -0.001(5)
N9 0.028(6) 0.066(11) 0.076(12) -0.002(9) 0.001(7) -0.001(6)
C42 0.067(12) 0.090(16) 0.071(15) -0.023(13) 0.029(11) 0.000(11)
C39 0.026(6) 0.044(9) 0.041(9) 0.018(7) 0.010(6) 0.011(6)
N5 0.031(6) 0.031(8) 0.076(11) -0.012(7) 0.015(7) 0.003(5)
C14 0.025(6) 0.023(7) 0.028(7) -0.003(6) 0.007(5) 0.004(5)
C38 0.018(5) 0.037(8) 0.021(7) 0.002(6) 0.002(5) -0.004(5)
N4 0.048(7) 0.047(8) 0.031(7) -0.003(6) 0.005(6) -0.005(6)
C36 0.037(7) 0.030(9) 0.071(12) 0.001(8) 0.016(8) -0.007(6)
C31 0.022(6) 0.044(9) 0.053(10) 0.003(8) 0.007(6) -0.005(6)
C12 0.040(7) 0.031(8) 0.024(7) 0.003(7) -0.009(6) 0.004(6)
C32 0.042(7) 0.027(8) 0.035(8) 0.002(7) 0.013(7) 0.006(6)
C20 0.054(9) 0.044(10) 0.044(10) 0.003(8) 0.011(8) -0.013(7)
C34 0.014(5) 0.028(7) 0.036(8) -0.004(6) 0.006(5) 0.004(5)
C33 0.023(6) 0.022(7) 0.047(9) -0.005(6) 0.021(6) 0.000(5)
C19 0.025(6) 0.011(6) 0.065(11) 0.001(7) 0.015(7) 0.000(5)
C37 0.025(6) 0.021(7) 0.042(9) 0.001(6) 0.009(6) -0.003(5)
C28 0.035(7) 0.068(12) 0.030(9) 0.003(8) 0.007(6) 0.017(7)
C15 0.028(6) 0.037(8) 0.036(8) -0.005(7) 0.005(6) 0.006(6)
C3 0.027(6) 0.045(9) 0.045(9) -0.016(8) 0.017(7) -0.010(6)
C18 0.029(6) 0.034(8) 0.040(9) 0.004(7) 0.016(6) 0.006(6)
C17 0.025(6) 0.030(8) 0.050(9) -0.009(7) 0.010(6) -0.004(6)
C11 0.039(8) 0.090(15) 0.058(12) 0.026(12) -0.014(8) 0.009(9)
C40 0.031(6) 0.027(8) 0.034(8) 0.001(6) 0.008(6) 0.000(6)
C27 0.034(8) 0.050(11) 0.103(16) -0.005(11) 0.027(9) 0.001(7)
C35 0.028(6) 0.031(8) 0.032(8) 0.002(6) 0.012(6) -0.011(5)
N1 0.055(8) 0.042(9) 0.073(11) 0.009(8) 0.026(8) 0.003(7)
C6 0.048(9) 0.063(13) 0.066(13) -0.006(11) 0.015(9) -0.005(9)
C13 0.020(6) 0.058(11) 0.045(10) 0.013(8) -0.001(6) 0.007(6)
C43 0.037(8) 0.089(16) 0.078(14) 0.000(12) 0.010(9) 0.014(9)
C26 0.038(7) 0.041(10) 0.056(11) 0.001(8) 0.004(7) -0.018(7)
C5 0.038(7) 0.062(11) 0.033(9) -0.015(8) -0.002(7) 0.009(7)
N6 0.042(7) 0.063(11) 0.107(14) -0.048(10) 0.017(9) -0.002(7)
C2 0.028(7) 0.042(10) 0.054(11) -0.001(8) 0.007(7) 0.008(6)
C9 0.032(7) 0.038(9) 0.052(10) -0.011(8) 0.006(7) -0.005(6)
C8 0.043(10) 0.094(18) 0.13(2) -0.056(19) -0.002(13) 0.009(10)
C4 0.024(6) 0.058(11) 0.064(11) -0.013(9) 0.013(7) 0.016(7)
C24 0.045(9) 0.094(18) 0.064(14) -0.036(14) 0.001(10) 0.014(10)
C23 0.041(9) 0.042(11) 0.093(17) -0.025(11) 0.017(10) -0.002(8)
C7 0.019(8) 0.17(3) 0.13(2) -0.11(2) 0.003(11) 0.005(12)
C29 0.038(8) 0.050(11) 0.047(11) -0.003(9) 0.008(7) 0.002(7)
O41 0.056(7) 0.096(11) 0.061(9) -0.026(9) -0.005(7) -0.023(7)
C25 0.037(9) 0.088(16) 0.13(2) -0.074(16) 0.034(12) -0.011(9)
C21 0.036(7) 0.033(9) 0.058(11) -0.005(8) 0.001(7) 0.019(7)
C10 0.18(3) 0.052(16) 0.16(3) -0.006(17) 0.09(2) 0.006(16)
C30 0.063(11) 0.091(17) 0.077(16) -0.004(13) 0.016(11) 0.023(11)
C22 0.038(9) 0.105(19) 0.067(14) -0.004(14) 0.015(10) 0.018(10)
C1 0.081(14) 0.10(2) 0.094(19) 0.009(16) 0.042(14) 0.007(14)
C41 0.038(8) 0.089(16) 0.049(12) 0.004(12) -0.005(8) -0.009(9)
O5 0.047(6) 0.046(7) 0.058(8) -0.003(6) 0.016(6) 0.008(5)

loop_
_atom_type_symbol
_atom_type_description
_atom_type_scat_dispersion_real
_atom_type_scat_dispersion_imag
_atom_type_scat_source
C C 0.0033 0.0016 'International Tables Vol C Tables 4.2.6.8 and 6.1.1.4'
H H 0.0000 0.0000 'International Tables Vol C Tables 4.2.6.8 and 6.1.1.4'
Cl Cl 0.1484 0.1585 'International Tables Vol C Tables 4.2.6.8 and 6.1.1.4'
Mo Mo -1.6832 0.6857 'International Tables Vol C Tables 4.2.6.8 and 6.1.1.4'
N N 0.0061 0.0033 'International Tables Vol C Tables 4.2.6.8 and 6.1.1.4'
O O 0.0106 0.0060 'International Tables Vol C Tables 4.2.6.8 and 6.1.1.4'
Si Si 0.0817 0.0704 'International Tables Vol C Tables 4.2.6.8 and 6.1.1.4'

loop_
_exptl_crystal_face_index_h
_exptl_crystal_face_index_k
_exptl_crystal_face_index_l
_exptl_crystal_face_perp_dist
19 3 1 0.0592
-19 -3 -1 0.0592
3 -36 15 0.1055
-3 36 -15 0.1055
15 10 -27 0.0709
-15 -10 27 0.0709
-1 -1 -38 0.0666
-7 20 32 0.0724
4 -22 -32 0.0856
11 32 -6 0.0934
14 10 20 0.0541
-1 0 39 0.0476
4 -38 -5 0.1029
10 -13 -33 0.0617
1 24 -30 0.0846
-12 14 30 0.0594

loop_
_geom_angle_atom_site_label_1
_geom_angle_atom_site_label_2
_geom_angle_atom_site_label_3
_geom_angle
_geom_angle_site_symmetry_1
_geom_angle_site_symmetry_3
_geom_angle_publ_flag
O21 Mo12 O38 81.6(3) . . ?
O3 Mo12 O21 85.7(4) . . ?
O3 Mo12 O38 88.6(4) . . ?
O3 Mo12 O15 156.1(4) . . ?
O3 Mo12 O11 99.8(4) . . ?
O15 Mo12 O21 80.4(4) . . ?
O15 Mo12 O38 70.2(3) . . ?
O11 Mo12 O21 156.4(4) . . ?
O11 Mo12 O38 75.6(3) . . ?
O11 Mo12 O15 86.1(4) . . ?
O39 Mo12 O21 100.3(4) . . ?
O39 Mo12 O38 165.8(4) . . ?
O39 Mo12 O3 105.5(5) . . ?
O39 Mo12 O15 96.1(4) . . ?
O39 Mo12 O11 100.2(4) . . ?
O21 Mo10 O20 95.6(4) . . ?
O21 Mo10 O40 87.3(3) . . ?
O21 Mo10 O23 155.5(3) . . ?
O21 Mo10 O2 86.2(4) . . ?
O20 Mo10 O40 75.6(3) . . ?
O20 Mo10 O23 88.9(4) . . ?
O20 Mo10 O2 156.6(4) . . ?
O23 Mo10 O40 70.5(3) . . ?
O23 Mo10 O2 80.4(4) . . ?
O2 Mo10 O40 81.2(4) . . ?
O22 Mo10 O21 102.9(4) . . ?
O22 Mo10 O20 103.9(4) . . ?
O22 Mo10 O40 169.8(4) . . ?
O22 Mo10 O23 99.4(4) . . ?
O22 Mo10 O2 98.4(4) . . ?
O16 Mo7 O38 88.2(3) . . ?
O16 Mo7 O13 85.4(4) . . ?
O16 Mo7 O12 157.5(4) . . ?
O15 Mo7 O16 99.3(4) . . ?
O15 Mo7 O38 73.5(4) . . ?
O15 Mo7 O13 154.9(4) . . ?
O15 Mo7 O12 86.5(4) . . ?
O13 Mo7 O38 82.1(3) . . ?
O14 Mo7 O16 104.0(4) . . ?
O14 Mo7 O38 167.8(3) . . ?
O14 Mo7 O15 103.4(4) . . ?
O14 Mo7 O13 99.2(4) . . ?
O14 Mo7 O12 95.6(4) . . ?
O12 Mo7 O38 72.6(3) . . ?
O12 Mo7 O13 80.6(3) . . ?
O16 Mo8 O20 81.0(4) . . ?
O16 Mo8 O40 83.2(3) . . ?
O17 Mo8 O16 83.3(4) . . ?
O17 Mo8 O20 157.8(4) . . ?
O17 Mo8 O40 89.4(3) . . ?
O20 Mo8 O40 73.2(3) . . ?
O19 Mo8 O16 159.6(4) . . ?
O19 Mo8 O17 98.6(4) . . ?
O19 Mo8 O20 90.9(4) . . ?
O19 Mo8 O40 76.6(4) . . ?
O18 Mo8 O16 98.7(4) . . ?
O18 Mo8 O17 102.2(4) . . ?
O18 Mo8 O20 95.6(4) . . ?
O18 Mo8 O40 168.4(4) . . ?
O18 Mo8 O19 100.7(4) . . ?
O4 Mo11 O3 80.6(4) . . ?
O4 Mo11 O37 71.6(4) . . ?
O3 Mo11 O37 82.4(3) . . ?
O29 Mo11 O4 86.5(4) . . ?
O29 Mo11 O3 155.1(4) . . ?
O29 Mo11 O37 73.3(4) . . ?
O1 Mo11 O4 97.6(4) . . ?
O1 Mo11 O3 101.8(4) . . ?
O1 Mo11 O29 101.0(5) . . ?
O1 Mo11 O2 102.6(4) . . ?
O1 Mo11 O37 167.8(4) . . ?
O2 Mo11 O4 157.8(4) . . ?
O2 Mo11 O3 86.4(4) . . ?
O2 Mo11 O29 98.4(5) . . ?
O2 Mo11 O37 89.0(4) . . ?
O23 Mo9 O40 74.9(3) . . ?
O23 Mo9 O19 88.7(4) . . ?
O23 Mo9 O25 156.2(4) . . ?
O19 Mo9 O40 72.7(3) . . ?
O26 Mo9 O40 87.5(3) . . ?
O26 Mo9 O23 99.3(4) . . ?
O26 Mo9 O19 156.1(3) . . ?
O26 Mo9 O25 84.9(4) . . ?
O25 Mo9 O40 82.0(3) . . ?
O25 Mo9 O19 79.1(4) . . ?
O24 Mo9 O40 170.3(4) . . ?
O24 Mo9 O23 102.3(4) . . ?
O24 Mo9 O19 98.1(4) . . ?
O24 Mo9 O26 102.1(5) . . ?
O24 Mo9 O25 99.7(4) . . ?
O34 Mo1 O36 71.7(3) . . ?
O31 Mo1 O34 87.1(4) . . ?
O31 Mo1 O36 75.3(3) . . ?
O31 Mo1 O9 158.5(4) . . ?
O7 Mo1 O34 158.9(4) . . ?
O7 Mo1 O31 97.8(4) . . ?
O7 Mo1 O36 89.6(3) . . ?
O7 Mo1 O9 85.3(5) . . ?
O9 Mo1 O34 83.0(4) . . ?
O9 Mo1 O36 83.4(3) . . ?
O35 Mo1 O34 93.6(4) . . ?
O35 Mo1 O31 101.2(4) . . ?
O35 Mo1 O7 105.4(5) . . ?
O35 Mo1 O36 164.9(4) . . ?
O35 Mo1 O9 98.5(4) . . ?
O34 Mo2 O17 159.5(4) . . ?
O34 Mo2 O36 77.2(3) . . ?
O34 Mo2 O32 87.5(4) . . ?
O13 Mo2 O34 98.5(4) . . ?
O13 Mo2 O17 85.4(3) . . ?
O13 Mo2 O36 87.4(4) . . ?
O13 Mo2 O32 156.3(4) . . ?
O17 Mo2 O36 82.9(3) . . ?
O17 Mo2 O32 81.5(3) . . ?
O32 Mo2 O36 71.6(4) . . ?
O33 Mo2 O34 101.4(4) . . ?
O33 Mo2 O13 103.7(4) . . ?
O33 Mo2 O17 97.1(4) . . ?
O33 Mo2 O36 168.9(4) . . ?
O33 Mo2 O32 97.4(4) . . ?
O31 Mo3 O36 72.0(3) . . ?
O27 Mo3 O31 79.7(3) . . ?
O27 Mo3 O36 82.9(3) . . ?
O32 Mo3 O31 89.9(4) . . ?
O32 Mo3 O27 158.2(4) . . ?
O32 Mo3 O36 75.7(4) . . ?
O32 Mo3 O25 97.8(4) . . ?
O30 Mo3 O31 97.5(4) . . ?
O30 Mo3 O27 100.9(5) . . ?
O30 Mo3 O36 168.2(4) . . ?
O30 Mo3 O32 99.3(5) . . ?
O30 Mo3 O25 103.6(4) . . ?
O25 Mo3 O31 156.0(4) . . ?
O25 Mo3 O27 85.0(4) . . ?
O25 Mo3 O36 87.8(3) . . ?
O4 Mo5 O7 155.5(4) . . ?
O4 Mo5 O6 87.0(4) . . ?
O4 Mo5 O37 73.7(4) . . ?
O7 Mo5 O37 82.1(3) . . ?
O6 Mo5 O7 81.0(4) . . ?
O6 Mo5 O37 71.1(4) . . ?
O8 Mo5 O4 100.8(4) . . ?
O8 Mo5 O7 82.9(4) . . ?
O8 Mo5 O6 156.0(4) . . ?
O8 Mo5 O37 89.2(4) . . ?
O5 Mo5 O4 104.1(5) . . ?
O5 Mo5 O7 98.6(4) . . ?
O5 Mo5 O6 97.0(5) . . ?
O5 Mo5 O8 102.8(5) . . ?
O5 Mo5 O37 168.0(4) . . ?
O10 Mo6 O38 168.1(4) . . ?
O10 Mo6 O8 102.6(5) . . ?
O10 Mo6 O9 103.8(5) . . ?
O10 Mo6 O12 99.9(5) . . ?
O10 Mo6 O11 97.5(4) . . ?
O8 Mo6 O38 81.5(3) . . ?
O8 Mo6 O11 82.2(4) . . ?
O9 Mo6 O38 87.8(3) . . ?
O9 Mo6 O8 82.6(4) . . ?
O9 Mo6 O11 156.1(4) . . ?
O12 Mo6 O38 74.7(3) . . ?
O12 Mo6 O8 156.0(3) . . ?
O12 Mo6 O9 100.2(4) . . ?
O12 Mo6 O11 86.6(4) . . ?
O11 Mo6 O38 71.8(3) . . ?
O29 Mo4 O26 81.7(4) . . ?
O29 Mo4 O37 72.1(4) . . ?
O27 Mo4 O29 157.3(5) . . ?
O27 Mo4 O6 99.1(4) . . ?
O27 Mo4 O26 83.8(3) . . ?
O27 Mo4 O37 88.9(4) . . ?
O6 Mo4 O29 87.9(5) . . ?
O6 Mo4 O26 156.9(4) . . ?
O6 Mo4 O37 74.5(4) . . ?
O26 Mo4 O37 82.6(3) . . ?
O28 Mo4 O29 96.0(6) . . ?
O28 Mo4 O27 103.0(5) . . ?
O28 Mo4 O6 104.3(5) . . ?
O28 Mo4 O26 97.3(4) . . ?
O28 Mo4 O37 168.0(5) . . ?
O38 Si1 O36 110.0(4) . . ?
O38 Si1 O37 108.8(5) . . ?
O40 Si1 O38 110.4(4) . . ?
O40 Si1 O36 109.0(5) . . ?
O40 Si1 O37 108.1(5) . . ?
O36 Si1 O37 110.5(4) . . ?
Mo7 O16 Mo8 152.4(5) . . ?
Mo5 O4 Mo11 121.5(5) . . ?
Mo10 O21 Mo12 150.8(5) . . ?
Mo2 O34 Mo1 118.3(4) . . ?
Mo12 O38 Mo7 92.5(3) . . ?
Mo12 O38 Mo6 91.8(2) . . ?
Mo7 O38 Mo6 91.2(3) . . ?
Si1 O38 Mo12 125.0(4) . . ?
Si1 O38 Mo7 123.0(4) . . ?
Si1 O38 Mo6 123.8(4) . . ?
Mo1 O31 Mo3 120.6(4) . . ?
Mo12 O3 Mo11 150.8(5) . . ?
Mo7 O15 Mo12 123.7(5) . . ?
Mo11 O29 Mo4 121.2(6) . . ?
Mo2 O13 Mo7 150.5(4) . . ?
Mo8 O17 Mo2 151.4(5) . . ?
Mo1 O7 Mo5 152.0(5) . . ?
Mo10 O20 Mo8 120.0(4) . . ?
Mo10 O40 Mo8 91.1(3) . . ?
Mo9 O40 Mo10 92.0(3) . . ?
Mo9 O40 Mo8 91.9(3) . . ?
Si1 O40 Mo10 124.2(5) . . ?
Si1 O40 Mo8 122.5(5) . . ?
Si1 O40 Mo9 125.5(5) . . ?
Mo4 O27 Mo3 152.2(5) . . ?
Mo9 O23 Mo10 122.7(4) . . ?
Mo2 O36 Mo1 92.7(3) . . ?
Mo2 O36 Mo3 92.6(3) . . ?
Mo3 O36 Mo1 92.0(3) . . ?
Si1 O36 Mo1 121.7(4) . . ?
Si1 O36 Mo2 125.3(5) . . ?
Si1 O36 Mo3 123.4(4) . . ?
Mo3 O32 Mo2 120.1(5) . . ?
Mo8 O19 Mo9 118.7(5) . . ?
Mo4 O6 Mo5 121.1(5) . . ?
Mo5 O8 Mo6 153.6(5) . . ?
Mo6 O9 Mo1 152.5(6) . . ?
Mo6 O12 Mo7 121.4(4) . . ?
Mo12 O11 Mo6 120.8(4) . . ?
Mo9 O26 Mo4 153.0(5) . . ?
Mo11 O2 Mo10 151.3(5) . . ?
Mo3 O25 Mo9 150.8(5) . . ?
Mo5 O37 Mo11 93.1(4) . . ?
Mo4 O37 Mo11 93.4(4) . . ?
Mo4 O37 Mo5 93.2(3) . . ?
Si1 O37 Mo11 122.7(4) . . ?
Si1 O37 Mo5 123.1(5) . . ?
Si1 O37 Mo4 123.1(5) . . ?
C39 N7 C31 114.6(13) . . ?
C39 N7 C40 124.3(12) . . ?
C31 N7 C40 121.1(11) . . ?
H2A N2 H2B 109.2 . . ?
C3 N2 H2A 108.9 . . ?
C3 N2 H2B 109.2 . . ?
C15 C16 H16 120.7 . . ?
C17 C16 H16 120.7 . . ?
C17 C16 C15 118.6(13) . . ?
H8A N8 H8B 120.0 . . ?
C33 N8 H8A 120.0 . . ?
C33 N8 H8B 120.0 . . ?
C42 N9 C43 114.2(17) . . ?
C41 N9 C42 123.8(18) . . ?
C41 N9 C43 121.0(18) . . ?
C19 N3 C20 114.1(13) . . ?
C11 N3 C20 120.3(15) . . ?
C11 N3 C19 125.6(15) . . ?
N9 C42 H42A 109.5 . . ?
N9 C42 H42B 109.5 . . ?
N9 C42 H42C 109.5 . . ?
H42A C42 H42B 109.5 . . ?
H42A C42 H42C 109.5 . . ?
H42B C42 H42C 109.5 . . ?
N7 C39 C38 119.9(13) . . ?
N7 C39 C34 125.7(14) . . ?
C34 C39 C38 114.4(12) . . ?
C29 N5 C21 120.2(14) . . ?
C29 N5 C30 124.5(17) . . ?
C30 N5 C21 115.2(17) . . ?
C15 C14 C19 118.4(12) . . ?
C15 C14 C13 129.9(13) . . ?
C13 C14 C19 111.7(12) . . ?
C39 C38 H38 118.8 . . ?
C37 C38 C39 122.3(12) . . ?
C37 C38 H38 118.8 . . ?
H4A N4 H4B 107.3 . . ?
C13 N4 H4A 110.7 . . ?
C13 N4 H4B 112.7 . . ?
C37 C36 H36 121.5 . . ?
C35 C36 H36 121.5 . . ?
C35 C36 C37 117.0(13) . . ?
N7 C31 H31 118.0 . . ?
C32 C31 N7 124.1(14) . . ?
C32 C31 H31 118.0 . . ?
C11 C12 H12 119.5 . . ?
C13 C12 H12 119.5 . . ?
C13 C12 C11 120.9(15) . . ?
C31 C32 H32 118.2 . . ?
C31 C32 C33 123.6(14) . . ?
C33 C32 H32 118.2 . . ?
N3 C20 H20A 109.5 . . ?
N3 C20 H20B 109.5 . . ?
N3 C20 H20C 109.5 . . ?
H20A C20 H20B 109.5 . . ?
H20A C20 H20C 109.5 . . ?
H20B C20 H20C 109.5 . . ?
C39 C34 C33 120.0(12) . . ?
C39 C34 C35 121.6(12) . . ?
C33 C34 C35 118.4(12) . . ?
N8 C33 C32 125.0(13) . . ?
N8 C33 C34 123.3(12) . . ?
C32 C33 C34 111.7(13) . . ?
N3 C19 C14 117.3(13) . . ?
C18 C19 N3 128.0(13) . . ?
C18 C19 C14 114.7(12) . . ?
C38 C37 Cl4 119.1(11) . . ?
C38 C37 C36 121.6(12) . . ?
C36 C37 Cl4 119.1(10) . . ?
C27 C28 H28 118.9 . . ?
C27 C28 C29 122.2(17) . . ?
C29 C28 H28 118.9 . . ?
C16 C15 H15 118.7 . . ?
C14 C15 C16 122.6(13) . . ?
C14 C15 H15 118.7 . . ?
N2 C3 C4 121.1(14) . . ?
C2 C3 N2 116.9(14) . . ?
C2 C3 C4 121.9(15) . . ?
C19 C18 H18 116.3 . . ?
C19 C18 C17 127.4(13) . . ?
C17 C18 H18 116.3 . . ?
C16 C17 Cl2 119.8(11) . . ?
C18 C17 Cl2 122.0(11) . . ?
C18 C17 C16 118.1(14) . . ?
N3 C11 C12 118.8(18) . . ?
N3 C11 H11 120.6 . . ?
C12 C11 H11 120.6 . . ?
N7 C40 H40A 109.5 . . ?
N7 C40 H40B 109.5 . . ?
N7 C40 H40C 109.5 . . ?
H40A C40 H40B 109.5 . . ?
H40A C40 H40C 109.5 . . ?
H40B C40 H40C 109.5 . . ?
C28 C27 Cl3 119.5(14) . . ?
C26 C27 Cl3 125.3(17) . . ?
C26 C27 C28 115.3(18) . . ?
C36 C35 C34 122.8(13) . . ?
C36 C35 H35 118.6 . . ?
C34 C35 H35 118.6 . . ?
C9 N1 C10 118.7(18) . . ?
C9 N1 C1 116.4(15) . . ?
C1 N1 C10 124.8(19) . . ?
C5 C6 H6 122.1 . . ?
C5 C6 C7 116(2) . . ?
C7 C6 H6 122.1 . . ?
N4 C13 C14 112.6(14) . . ?
C12 C13 C14 125.0(14) . . ?
C12 C13 N4 121.6(14) . . ?
N9 C43 H43A 109.5 . . ?
N9 C43 H43B 109.5 . . ?
N9 C43 H43C 109.5 . . ?
H43A C43 H43B 109.5 . . ?
H43A C43 H43C 109.5 . . ?
H43B C43 H43C 109.5 . . ?
C27 C26 H26 117.6 . . ?
C27 C26 C25 124.8(19) . . ?
C25 C26 H26 117.6 . . ?
C6 C5 H5 119.0 . . ?
C6 C5 C4 122.1(18) . . ?
C4 C5 H5 119.0 . . ?
H6A N6 H6B 120.0 . . ?
C23 N6 H6A 120.0 . . ?
C23 N6 H6B 120.0 . . ?
C3 C2 H2 120.5 . . ?
C3 C2 C1 119.0(18) . . ?
C1 C2 H2 120.5 . . ?
N1 C9 C4 121.3(15) . . ?
C8 C9 N1 115.6(19) . . ?
C8 C9 C4 123.1(19) . . ?
C9 C8 H8 121.8 . . ?
C7 C8 C9 116(2) . . ?
C7 C8 H8 121.8 . . ?
C3 C4 C5 125.0(16) . . ?
C3 C4 C9 117.8(15) . . ?
C9 C4 C5 116.6(15) . . ?
C29 C24 C23 108.5(18) . . ?
C25 C24 C23 121(2) . . ?
C25 C24 C29 130(2) . . ?
N6 C23 C24 113(2) . . ?
C22 C23 N6 123(2) . . ?
C22 C23 C24 124(2) . . ?
C6 C7 Cl1 113(2) . . ?
C8 C7 Cl1 121(2) . . ?
C8 C7 C6 126(2) . . ?
N5 C29 C28 120.4(16) . . ?
N5 C29 C24 125.1(17) . . ?
C24 C29 C28 114.5(17) . . ?
C26 C25 H25 123.6 . . ?
C24 C25 C26 112.8(19) . . ?
C24 C25 H25 123.6 . . ?
N5 C21 H21 121.4 . . ?
C22 C21 N5 117.2(17) . . ?
C22 C21 H21 121.4 . . ?
N1 C10 H10A 109.5 . . ?
N1 C10 H10B 109.5 . . ?
N1 C10 H10C 109.5 . . ?
H10A C10 H10B 109.5 . . ?
H10A C10 H10C 109.5 . . ?
H10B C10 H10C 109.5 . . ?
N5 C30 H30A 109.5 . . ?
N5 C30 H30B 109.5 . . ?
N5 C30 H30C 109.5 . . ?
H30A C30 H30B 109.5 . . ?
H30A C30 H30C 109.5 . . ?
H30B C30 H30C 109.5 . . ?
C23 C22 C21 125(2) . . ?
C23 C22 H22 117.6 . . ?
C21 C22 H22 117.6 . . ?
N1 C1 H1 118.6 . . ?
C2 C1 N1 123(2) . . ?
C2 C1 H1 118.6 . . ?
N9 C41 H41 115.4 . . ?
O41 C41 N9 129(2) . . ?
O41 C41 H41 115.4 . . ?

loop_
_geom_bond_atom_site_label_1
_geom_bond_atom_site_label_2
_geom_bond_distance
_geom_bond_site_symmetry_2
_geom_bond_publ_flag
Mo12 O21 2.077(8) . ?
Mo12 O38 2.339(7) . ?
Mo12 O3 1.840(10) . ?
Mo12 O15 2.064(10) . ?
Mo12 O11 1.875(7) . ?
Mo12 O39 1.703(10) . ?
Mo10 O21 1.833(8) . ?
Mo10 O20 1.901(9) . ?
Mo10 O40 2.390(8) . ?
Mo10 O23 2.045(9) . ?
Mo10 O2 2.046(10) . ?
Mo10 O22 1.733(8) . ?
Mo7 O16 1.843(8) . ?
Mo7 O38 2.378(8) . ?
Mo7 O15 1.799(10) . ?
Mo7 O13 2.048(8) . ?
Mo7 O14 1.677(9) . ?
Mo7 O12 2.029(8) . ?
Mo8 O16 2.038(9) . ?
Mo8 O17 1.855(8) . ?
Mo8 O20 2.040(9) . ?
Mo8 O40 2.390(10) . ?
Mo8 O19 1.836(9) . ?
Mo8 O18 1.700(9) . ?
Mo11 O4 2.007(9) . ?
Mo11 O3 2.046(9) . ?
Mo11 O29 1.903(12) . ?
Mo11 O1 1.684(10) . ?
Mo11 O2 1.827(9) . ?
Mo11 O37 2.361(9) . ?
Mo9 O40 2.347(9) . ?
Mo9 O23 1.836(9) . ?
Mo9 O19 2.120(10) . ?
Mo9 O26 1.815(9) . ?
Mo9 O25 2.003(9) . ?
Mo9 O24 1.712(10) . ?
Mo1 O34 2.121(9) . ?
Mo1 O31 1.848(9) . ?
Mo1 O7 1.784(10) . ?
Mo1 O36 2.381(7) . ?
Mo1 O9 1.950(10) . ?
Mo1 O35 1.712(9) . ?
Mo2 O34 1.854(8) . ?
Mo2 O13 1.844(8) . ?
Mo2 O17 2.041(7) . ?
Mo2 O36 2.338(9) . ?
Mo2 O32 2.095(9) . ?
Mo2 O33 1.679(11) . ?
Mo3 O31 2.075(8) . ?
Mo3 O27 2.061(9) . ?
Mo3 O36 2.359(9) . ?
Mo3 O32 1.821(10) . ?
Mo3 O30 1.730(11) . ?
Mo3 O25 1.887(8) . ?
Mo5 O4 1.905(10) . ?
Mo5 O7 2.082(10) . ?
Mo5 O6 2.044(11) . ?
Mo5 O8 1.850(10) . ?
Mo5 O37 2.341(9) . ?
Mo5 O5 1.661(10) . ?
Mo6 O38 2.392(6) . ?
Mo6 O10 1.652(9) . ?
Mo6 O8 2.026(11) . ?
Mo6 O9 1.909(10) . ?
Mo6 O12 1.879(9) . ?
Mo6 O11 2.033(8) . ?
Mo4 O29 2.016(12) . ?
Mo4 O27 1.816(9) . ?
Mo4 O6 1.854(9) . ?
Mo4 O26 2.065(8) . ?
Mo4 O37 2.333(10) . ?
Mo4 O28 1.627(11) . ?
Si1 O38 1.666(8) . ?
Si1 O40 1.658(8) . ?
Si1 O36 1.668(9) . ?
Si1 O37 1.719(11) . ?
Cl4 C37 1.709(13) . ?
Cl2 C17 1.692(16) . ?
Cl3 C27 1.71(2) . ?
Cl1 C7 1.83(2) . ?
N7 C39 1.309(16) . ?
N7 C31 1.409(18) . ?
N7 C40 1.419(16) . ?
N2 H2A 0.8634 . ?
N2 H2B 0.8625 . ?
N2 C3 1.418(18) . ?
C16 H16 0.9300 . ?
C16 C15 1.490(18) . ?
C16 C17 1.446(18) . ?
N8 H8A 0.8600 . ?
N8 H8B 0.8600 . ?
N8 C33 1.324(18) . ?
N9 C42 1.47(2) . ?
N9 C43 1.52(2) . ?
N9 C41 1.29(2) . ?
N3 C20 1.420(17) . ?
N3 C19 1.382(17) . ?
N3 C11 1.34(2) . ?
C42 H42A 0.9600 . ?
C42 H42B 0.9600 . ?
C42 H42C 0.9600 . ?
C39 C38 1.538(19) . ?
C39 C34 1.409(19) . ?
N5 C29 1.33(2) . ?
N5 C21 1.44(2) . ?
N5 C30 1.35(2) . ?
C14 C19 1.616(17) . ?
C14 C15 1.321(18) . ?
C14 C13 1.47(2) . ?
C38 H38 0.9300 . ?
C38 C37 1.367(17) . ?
N4 H4A 0.8762 . ?
N4 H4B 0.8789 . ?
N4 C13 1.399(19) . ?
C36 H36 0.9300 . ?
C36 C37 1.50(2) . ?
C36 C35 1.357(19) . ?
C31 H31 0.9300 . ?
C31 C32 1.37(2) . ?
C12 H12 0.9300 . ?
C12 C11 1.46(2) . ?
C12 C13 1.32(2) . ?
C32 H32 0.9300 . ?
C32 C33 1.398(18) . ?
C20 H20A 0.9600 . ?
C20 H20B 0.9600 . ?
C20 H20C 0.9600 . ?
C34 C33 1.499(18) . ?
C34 C35 1.503(18) . ?
C19 C18 1.36(2) . ?
C28 H28 0.9300 . ?
C28 C27 1.44(2) . ?
C28 C29 1.45(2) . ?
C15 H15 0.9300 . ?
C3 C2 1.34(2) . ?
C3 C4 1.44(2) . ?
C18 H18 0.9300 . ?
C18 C17 1.385(19) . ?
C11 H11 0.9300 . ?
C40 H40A 0.9600 . ?
C40 H40B 0.9600 . ?
C40 H40C 0.9600 . ?
C27 C26 1.40(2) . ?
C35 H35 0.9300 . ?
N1 C9 1.39(2) . ?
N1 C10 1.61(2) . ?
N1 C1 1.44(3) . ?
C6 H6 0.9300 . ?
C6 C5 1.32(2) . ?
C6 C7 1.50(3) . ?
C43 H43A 0.9600 . ?
C43 H43B 0.9600 . ?
C43 H43C 0.9600 . ?
C26 H26 0.9300 . ?
C26 C25 1.48(2) . ?
C5 H5 0.9300 . ?
C5 C4 1.46(2) . ?
N6 H6A 0.8600 . ?
N6 H6B 0.8600 . ?
N6 C23 1.40(2) . ?
C2 H2 0.9300 . ?
C2 C1 1.42(3) . ?
C9 C8 1.37(3) . ?
C9 C4 1.45(2) . ?
C8 H8 0.9300 . ?
C8 C7 1.336(18) . ?
C24 C23 1.58(3) . ?
C24 C29 1.39(3) . ?
C24 C25 1.323(17) . ?
C23 C22 1.21(3) . ?
O41 C41 1.14(2) . ?
C25 H25 0.9300 . ?
C21 H21 0.9300 . ?
C21 C22 1.32(2) . ?
C10 H10A 0.9600 . ?
C10 H10B 0.9600 . ?
C10 H10C 0.9600 . ?
C30 H30A 0.9600 . ?
C30 H30B 0.9600 . ?
C30 H30C 0.9600 . ?
C22 H22 0.9300 . ?
C1 H1 0.9300 . ?
C41 H41 0.9300 . ?

loop_
_geom_torsion_atom_site_label_1
_geom_torsion_atom_site_label_2
_geom_torsion_atom_site_label_3
_geom_torsion_atom_site_label_4
_geom_torsion
_geom_torsion_site_symmetry_1
_geom_torsion_site_symmetry_2
_geom_torsion_site_symmetry_3
_geom_torsion_site_symmetry_4
_geom_torsion_publ_flag
Cl3 C27 C26 C25 179.0(10) . . . . ?
O16 Mo7 O15 Mo12 85.5(5) . . . . ?
O16 Mo8 O17 Mo2 37.2(11) . . . . ?
O16 Mo8 O19 Mo9 -4.6(14) . . . . ?
O4 Mo11 O2 Mo10 -26(2) . . . . ?
O4 Mo5 O8 Mo6 -122.5(11) . . . . ?
O21 Mo12 O3 Mo11 29.6(9) . . . . ?
O21 Mo12 O11 Mo6 -16.4(13) . . . . ?
O34 Mo1 O31 Mo3 -71.0(6) . . . . ?
O34 Mo1 O7 Mo5 -24.5(18) . . . . ?
O34 Mo2 O13 Mo7 -132.3(10) . . . . ?
O38 Mo12 O3 Mo11 -52.1(9) . . . . ?
O38 Mo12 O11 Mo6 -0.7(4) . . . . ?
O38 Mo7 O16 Mo8 -49.5(12) . . . . ?
O38 Mo7 O15 Mo12 0.3(4) . . . . ?
O38 Mo6 O12 Mo7 -0.9(4) . . . . ?
O38 Si1 O40 Mo10 -50.9(7) . . . . ?
O38 Si1 O40 Mo8 66.5(6) . . . . ?
O38 Si1 O40 Mo9 -173.3(5) . . . . ?
O38 Si1 O36 Mo1 67.3(6) . . . . ?
O38 Si1 O36 Mo2 -53.1(6) . . . . ?
O38 Si1 O36 Mo3 -175.4(4) . . . . ?
O38 Si1 O37 Mo11 66.0(6) . . . . ?
O38 Si1 O37 Mo5 -53.6(6) . . . . ?
O38 Si1 O37 Mo4 -173.9(4) . . . . ?
O31 Mo1 O7 Mo5 -126.7(10) . . . . ?
O31 Mo3 O32 Mo2 -69.8(5) . . . . ?
O31 Mo3 O25 Mo9 -21.8(18) . . . . ?
O3 Mo12 O11 Mo6 85.4(6) . . . . ?
O3 Mo11 O2 Mo10 28.0(13) . . . . ?
O15 Mo12 O3 Mo11 -24.8(15) . . . . ?
O15 Mo12 O11 Mo6 -71.3(5) . . . . ?
O15 Mo7 O16 Mo8 -122.5(12) . . . . ?
O29 Mo11 O2 Mo10 -127.5(13) . . . . ?
O29 Mo4 O27 Mo3 -18.9(16) . . . . ?
O29 Mo4 O6 Mo5 -72.0(7) . . . . ?
O13 Mo7 O16 Mo8 32.7(12) . . . . ?
O13 Mo7 O15 Mo12 -13.6(11) . . . . ?
O13 Mo2 O34 Mo1 83.2(5) . . . . ?
O17 Mo8 O19 Mo9 89.4(5) . . . . ?
O17 Mo2 O34 Mo1 -16.4(13) . . . . ?
O17 Mo2 O13 Mo7 27.4(10) . . . . ?
O7 Mo1 O31 Mo3 88.3(6) . . . . ?
O7 Mo5 O8 Mo6 33.0(10) . . . . ?
O20 Mo10 O21 Mo12 -130.0(10) . . . . ?
O20 Mo8 O17 Mo2 -8.0(19) . . . . ?
O20 Mo8 O19 Mo9 -70.4(5) . . . . ?
O40 Mo10 O21 Mo12 -54.8(11) . . . . ?
O40 Mo8 O17 Mo2 -46.0(11) . . . . ?
O40 Mo8 O19 Mo9 2.1(4) . . . . ?
O40 Mo9 O23 Mo10 1.0(5) . . . . ?
O40 Mo9 O26 Mo4 -49.2(11) . . . . ?
O40 Si1 O38 Mo12 65.1(6) . . . . ?
O40 Si1 O38 Mo7 -56.2(6) . . . . ?
O40 Si1 O38 Mo6 -173.9(5) . . . . ?
O40 Si1 O36 Mo1 -171.5(5) . . . . ?
O40 Si1 O36 Mo2 68.1(6) . . . . ?
O40 Si1 O36 Mo3 -54.2(6) . . . . ?
O40 Si1 O37 Mo11 -53.9(6) . . . . ?
O40 Si1 O37 Mo5 -173.5(5) . . . . ?
O40 Si1 O37 Mo4 66.2(6) . . . . ?
O27 Mo3 O32 Mo2 -8.8(11) . . . . ?
O27 Mo3 O25 Mo9 28.9(11) . . . . ?
O27 Mo4 O6 Mo5 86.3(6) . . . . ?
O23 Mo10 O21 Mo12 -30.2(18) . . . . ?
O23 Mo9 O26 Mo4 -123.4(11) . . . . ?
O36 Mo1 O31 Mo3 0.8(5) . . . . ?
O36 Mo1 O7 Mo5 -51.5(10) . . . . ?
O36 Mo2 O34 Mo1 -2.1(4) . . . . ?
O36 Mo2 O13 Mo7 -55.7(10) . . . . ?
O36 Mo3 O32 Mo2 1.7(4) . . . . ?
O36 Mo3 O25 Mo9 -54.1(11) . . . . ?
O36 Si1 O38 Mo12 -174.5(4) . . . . ?
O36 Si1 O38 Mo7 64.2(5) . . . . ?
O36 Si1 O38 Mo6 -53.6(6) . . . . ?
O36 Si1 O40 Mo10 -171.9(5) . . . . ?
O36 Si1 O40 Mo8 -54.4(7) . . . . ?
O36 Si1 O40 Mo9 65.7(7) . . . . ?
O36 Si1 O37 Mo11 -173.2(4) . . . . ?
O36 Si1 O37 Mo5 67.3(6) . . . . ?
O36 Si1 O37 Mo4 -53.0(6) . . . . ?
O10 Mo6 O12 Mo7 -169.9(6) . . . . ?
O32 Mo2 O34 Mo1 -73.7(5) . . . . ?
O32 Mo2 O13 Mo7 -29.1(16) . . . . ?
O32 Mo3 O25 Mo9 -129.4(11) . . . . ?
O1 Mo11 O2 Mo10 129.2(12) . . . . ?
O19 Mo8 O17 Mo2 -122.4(11) . . . . ?
O19 Mo9 O23 Mo10 -71.5(6) . . . . ?
O19 Mo9 O26 Mo4 -15.2(18) . . . . ?
O6 Mo5 O8 Mo6 -15.0(18) . . . . ?
O6 Mo4 O27 Mo3 -125.6(9) . . . . ?
O8 Mo6 O12 Mo7 -10.7(13) . . . . ?
O14 Mo7 O16 Mo8 131.0(11) . . . . ?
O14 Mo7 O15 Mo12 -167.5(4) . . . . ?
O9 Mo1 O31 Mo3 -8.6(16) . . . . ?
O9 Mo1 O7 Mo5 31.9(10) . . . . ?
O9 Mo6 O12 Mo7 84.0(5) . . . . ?
O12 Mo7 O16 Mo8 -19(2) . . . . ?
O12 Mo7 O15 Mo12 -72.6(5) . . . . ?
O11 Mo12 O3 Mo11 -127.3(9) . . . . ?
O11 Mo6 O12 Mo7 -72.9(5) . . . . ?
O26 Mo9 O23 Mo10 85.8(6) . . . . ?
O26 Mo4 O27 Mo3 31.3(9) . . . . ?
O26 Mo4 O6 Mo5 -9.2(15) . . . . ?
O39 Mo12 O3 Mo11 129.1(9) . . . . ?
O39 Mo12 O11 Mo6 -166.8(6) . . . . ?
O30 Mo3 O32 Mo2 -167.4(5) . . . . ?
O30 Mo3 O25 Mo9 129.0(11) . . . . ?
O2 Mo10 O21 Mo12 26.6(11) . . . . ?
O25 Mo9 O23 Mo10 -12.8(13) . . . . ?
O25 Mo9 O26 Mo4 33.0(11) . . . . ?
O25 Mo3 O32 Mo2 87.3(5) . . . . ?
O24 Mo9 O23 Mo10 -169.5(6) . . . . ?
O24 Mo9 O26 Mo4 131.8(11) . . . . ?
O37 Mo11 O2 Mo10 -54.5(13) . . . . ?
O37 Mo5 O8 Mo6 -49.2(11) . . . . ?
O37 Mo4 O27 Mo3 -51.5(9) . . . . ?
O37 Mo4 O6 Mo5 0.0(5) . . . . ?
O37 Si1 O38 Mo12 -53.4(5) . . . . ?
O37 Si1 O38 Mo7 -174.7(4) . . . . ?
O37 Si1 O38 Mo6 67.6(6) . . . . ?
O37 Si1 O40 Mo10 67.9(7) . . . . ?
O37 Si1 O40 Mo8 -174.6(5) . . . . ?
O37 Si1 O40 Mo9 -54.5(7) . . . . ?
O37 Si1 O36 Mo1 -52.8(6) . . . . ?
O37 Si1 O36 Mo2 -173.2(4) . . . . ?
O37 Si1 O36 Mo3 64.5(6) . . . . ?
O33 Mo2 O34 Mo1 -170.8(5) . . . . ?
O33 Mo2 O13 Mo7 123.6(10) . . . . ?
O22 Mo10 O21 Mo12 124.4(10) . . . . ?
N7 C39 C38 C37 -178.0(10) . . . . ?
N7 C39 C34 C33 3.0(17) . . . . ?
N7 C39 C34 C35 -176.8(10) . . . . ?
N7 C31 C32 C33 4.4(19) . . . . ?
O18 Mo8 O17 Mo2 134.6(11) . . . . ?
O18 Mo8 O19 Mo9 -166.3(5) . . . . ?
O28 Mo4 O27 Mo3 127.3(9) . . . . ?
O28 Mo4 O6 Mo5 -167.6(6) . . . . ?
O35 Mo1 O31 Mo3 -164.2(6) . . . . ?
O35 Mo1 O7 Mo5 129.4(10) . . . . ?
N2 C3 C2 C1 -172.7(12) . . . . ?
N2 C3 C4 C5 -8.8(18) . . . . ?
N2 C3 C4 C9 179.7(11) . . . . ?
N3 C19 C18 C17 -177.5(11) . . . . ?
C42 N9 C41 O41 175.3(17) . . . . ?
C39 N7 C31 C32 -0.6(17) . . . . ?
C39 C38 C37 Cl4 178.3(8) . . . . ?
C39 C38 C37 C36 -5.9(16) . . . . ?
C39 C34 C33 N8 179.8(10) . . . . ?
C39 C34 C33 C32 0.7(14) . . . . ?
C39 C34 C35 C36 -4.6(16) . . . . ?
N5 C21 C22 C23 4(2) . . . . ?
C14 C19 C18 C17 2.6(17) . . . . ?
C38 C39 C34 C33 -178.5(9) . . . . ?
C38 C39 C34 C35 1.7(15) . . . . ?
C31 N7 C39 C38 178.6(9) . . . . ?
C31 N7 C39 C34 -3.0(17) . . . . ?
C31 C32 C33 N8 176.8(11) . . . . ?
C31 C32 C33 C34 -4.1(16) . . . . ?
C20 N3 C19 C14 -179.4(10) . . . . ?
C20 N3 C19 C18 0.8(17) . . . . ?
C20 N3 C11 C12 -176.9(12) . . . . ?
C34 C39 C38 C37 3.5(15) . . . . ?
C33 C34 C35 C36 175.6(10) . . . . ?
C19 N3 C11 C12 2(2) . . . . ?
C19 C14 C15 C16 -2.9(15) . . . . ?
C19 C14 C13 N4 -175.9(9) . . . . ?
C19 C14 C13 C12 -6.0(16) . . . . ?
C19 C18 C17 Cl2 178.8(10) . . . . ?
C19 C18 C17 C16 -3.1(18) . . . . ?
C37 C36 C35 C34 2.2(17) . . . . ?
C28 C27 C26 C25 0(2) . . . . ?
C15 C16 C17 Cl2 178.6(8) . . . . ?
C15 C16 C17 C18 0.5(15) . . . . ?
C15 C14 C19 N3 -179.3(10) . . . . ?
C15 C14 C19 C18 0.5(15) . . . . ?
C15 C14 C13 N4 3.4(18) . . . . ?
C15 C14 C13 C12 173.3(12) . . . . ?
C3 C2 C1 N1 -10(2) . . . . ?
C17 C16 C15 C14 2.5(16) . . . . ?
C11 N3 C19 C14 1.3(17) . . . . ?
C11 N3 C19 C18 -178.5(13) . . . . ?
C11 C12 C13 C14 10(2) . . . . ?
C11 C12 C13 N4 179.3(12) . . . . ?
C40 N7 C39 C38 -3.3(17) . . . . ?
C40 N7 C39 C34 175.1(10) . . . . ?
C40 N7 C31 C32 -178.8(11) . . . . ?
C27 C28 C29 N5 179.1(12) . . . . ?
C27 C28 C29 C24 -1.4(19) . . . . ?
C27 C26 C25 C24 -5(2) . . . . ?
C35 C36 C37 Cl4 178.7(9) . . . . ?
C35 C36 C37 C38 3.0(17) . . . . ?
C35 C34 C33 N8 -0.4(15) . . . . ?
C35 C34 C33 C32 -179.5(9) . . . . ?
N1 C9 C8 C7 -178.2(15) . . . . ?
N1 C9 C4 C3 -4.6(18) . . . . ?
N1 C9 C4 C5 -176.8(11) . . . . ?
C6 C5 C4 C3 -176.3(13) . . . . ?
C6 C5 C4 C9 -4.7(18) . . . . ?
C13 C14 C19 N3 0.1(13) . . . . ?
C13 C14 C19 C18 180.0(10) . . . . ?
C13 C14 C15 C16 177.8(11) . . . . ?
C13 C12 C11 N3 -8(2) . . . . ?
C43 N9 C41 O41 7(3) . . . . ?
C5 C6 C7 Cl1 179.7(11) . . . . ?
C5 C6 C7 C8 6(3) . . . . ?
N6 C23 C22 C21 -175.6(13) . . . . ?
C2 C3 C4 C5 174.5(12) . . . . ?
C2 C3 C4 C9 2.9(18) . . . . ?
C9 N1 C1 C2 8(2) . . . . ?
C9 C8 C7 Cl1 -179.0(10) . . . . ?
C9 C8 C7 C6 -6(3) . . . . ?
C8 C9 C4 C3 177.3(13) . . . . ?
C8 C9 C4 C5 5.0(19) . . . . ?
C4 C3 C2 C1 4(2) . . . . ?
C4 C9 C8 C7 0(2) . . . . ?
C24 C23 C22 C21 -3(3) . . . . ?
C23 C24 C29 N5 0(2) . . . . ?
C23 C24 C29 C28 -179.4(11) . . . . ?
C23 C24 C25 C26 -178.4(12) . . . . ?
C7 C6 C5 C4 0(2) . . . . ?
C29 N5 C21 C22 -3.1(18) . . . . ?
C29 C28 C27 Cl3 -175.8(9) . . . . ?
C29 C28 C27 C26 3.4(18) . . . . ?
C29 C24 C23 N6 173.9(13) . . . . ?
C29 C24 C23 C22 1(2) . . . . ?
C29 C24 C25 C26 8(3) . . . . ?
C25 C24 C23 N6 -1(2) . . . . ?
C25 C24 C23 C22 -174.2(17) . . . . ?
C25 C24 C29 N5 174.6(16) . . . . ?
C25 C24 C29 C28 -5(3) . . . . ?
C21 N5 C29 C28 -179.4(11) . . . . ?
C21 N5 C29 C24 1(2) . . . . ?
C10 N1 C9 C8 1(2) . . . . ?
C10 N1 C9 C4 -177.0(14) . . . . ?
C10 N1 C1 C2 -175.8(15) . . . . ?
C30 N5 C29 C28 -5(2) . . . . ?
C30 N5 C29 C24 175.6(15) . . . . ?
C30 N5 C21 C22 -178.1(13) . . . . ?
C1 N1 C9 C8 177.4(14) . . . . ?
C1 N1 C9 C4 -0.9(19) . . . . ?
O5 Mo5 O8 Mo6 130.2(11) . . . . ?

loop_
_exptl_oxdiff_crystal_face_indexfrac_h
_exptl_oxdiff_crystal_face_indexfrac_k
_exptl_oxdiff_crystal_face_indexfrac_l
_exptl_oxdiff_crystal_face_x
_exptl_oxdiff_crystal_face_y
_exptl_oxdiff_crystal_face_z
18.9183 3.0121 1.1297 0.0480 0.2550 0.9563
-18.9183 -3.0121 -1.1297 -0.0480 -0.2550 -0.9563
2.8544 -35.9205 15.1390 0.2418 0.9801 -0.1198
-2.8544 35.9205 -15.1390 -0.2418 -0.9801 0.1198
15.0115 10.0561 -27.0231 -0.6414 -0.1177 0.7435
-15.0115 -10.0561 27.0231 0.6414 0.1177 -0.7435
-0.9238 -0.9015 -38.1602 -0.9749 -0.1815 -0.1623
-6.9732 19.8465 32.0506 0.8926 -0.4348 -0.0825
3.9815 -21.8440 -32.0680 -0.9022 0.4316 -0.0811
11.0515 31.9280 -5.9999 -0.0201 -0.6038 0.7942
13.9242 9.9353 20.1617 0.5582 0.0984 0.8244
-1.0717 -0.1005 39.1521 0.9953 0.1764 0.0588
3.8832 -37.8620 -4.9325 -0.2763 0.9454 -0.1433
9.9812 -12.8623 -33.0452 -0.8887 0.3143 0.2861
1.1222 24.0017 -30.1536 -0.6702 -0.7018 0.1712
-11.9631 13.8642 30.0177 0.8150 -0.3868 -0.3835
